data_7110931
loop_
_publ_author_name
'Bassindale, Martin J.'
'Edwards, Andrew S.'
'Adams, Harry'
'Harrity, Joseph P. A.'
'Hamley, Peter'

_publ_section_title
;
 The synthesis of angularly fused tricyclic compounds via tandem ring
 closing metathesis reactions
;
_journal_issue 12
_journal_name_full 'Chemical Communications'
_journal_page_first 1035
_journal_paper_doi 10.1039/b002136i
_journal_year 2000
_chemical_formula_sum 'C13 H18 O2'
_chemical_formula_weight 206.27
_chemical_name_systematic
; 
 ? 
;
_space_group_IT_number 61
_symmetry_cell_setting orthorhombic
_symmetry_space_group_name_Hall '-P 2ac 2ab'
_symmetry_space_group_name_H-M 'P b c a'
_atom_sites_solution_hydrogens geom
_atom_sites_solution_primary direct
_atom_sites_solution_secondary difmap
_audit_creation_method SHELXL-97
_cell_angle_alpha 90.00
_cell_angle_beta 90.00
_cell_angle_gamma 90.00
_cell_formula_units_Z 8
_cell_length_a 8.6041(5)
_cell_length_b 13.1932(7)
_cell_length_c 19.0521(10)
_cell_measurement_reflns_used 76
_cell_measurement_temperature 150(2)
_cell_volume 2162.7(2)
_computing_cell_refinement 'Bruker SMART'
_computing_data_collection 'Bruker SMART'
_computing_data_reduction 'Bruker SHELXTL'
_computing_molecular_graphics 'Bruker SHELXTL'
_computing_publication_material 'Bruker SHELXTL'
_computing_structure_refinement 'SHELXL-97 (Sheldrick, 1997)'
_computing_structure_solution 'SHELXS-97 (Sheldrick, 1990)'
_diffrn_ambient_temperature 150(2)
_diffrn_measured_fraction_theta_full 0.981
_diffrn_measured_fraction_theta_max 0.981
_diffrn_measurement_device_type 'CCD area detector'
_diffrn_measurement_method 'phi and omega scans'
_diffrn_radiation_monochromator graphite
_diffrn_radiation_source 'fine-focus sealed tube'
_diffrn_radiation_type MoK\a
_diffrn_radiation_wavelength 0.71073
_diffrn_reflns_av_R_equivalents 0.0679
_diffrn_reflns_av_sigmaI/netI 0.0446
_diffrn_reflns_limit_h_max 11
_diffrn_reflns_limit_h_min -8
_diffrn_reflns_limit_k_max 17
_diffrn_reflns_limit_k_min -17
_diffrn_reflns_limit_l_max 25
_diffrn_reflns_limit_l_min -23
_diffrn_reflns_number 13115
_diffrn_reflns_theta_full 28.27
_diffrn_reflns_theta_max 28.27
_diffrn_reflns_theta_min 3.02
_exptl_absorpt_coefficient_mu 0.083
_exptl_absorpt_correction_T_max 0.9827
_exptl_absorpt_correction_T_min 0.9738
_exptl_absorpt_correction_type semi-empirical
_exptl_crystal_colour COLOURLESS
_exptl_crystal_density_diffrn 1.267
_exptl_crystal_density_method 'not measured'
_exptl_crystal_description BLOCK
_exptl_crystal_F_000 896
_exptl_crystal_size_max 0.32
_exptl_crystal_size_mid 0.21
_exptl_crystal_size_min 0.21
_refine_diff_density_max 0.414
_refine_diff_density_min -0.304
_refine_diff_density_rms 0.072
_refine_ls_extinction_method none
_refine_ls_goodness_of_fit_ref 0.981
_refine_ls_hydrogen_treatment mixed
_refine_ls_matrix_type full
_refine_ls_number_parameters 138
_refine_ls_number_reflns 2624
_refine_ls_number_restraints 0
_refine_ls_restrained_S_all 0.981
_refine_ls_R_factor_all 0.0693
_refine_ls_R_factor_gt 0.0572
_refine_ls_shift/su_max 0.000
_refine_ls_shift/su_mean 0.000
_refine_ls_structure_factor_coef Fsqd
_refine_ls_weighting_details 'calc w=1/[\s^2^(Fo^2^)+(0.1003P)^2^+0.8288P] where P=(Fo^2^+2Fc^2^)/3'
_refine_ls_weighting_scheme calc
_refine_ls_wR_factor_gt 0.1503
_refine_ls_wR_factor_ref 0.1589
_reflns_number_gt 2278
_reflns_number_total 2624
_reflns_threshold_expression >2sigma(I)
_cod_data_source_file b002136isup1.cif
_cod_data_source_block ohj12m
_cod_depositor_comments
;
The following automatic conversions were performed:

'_symmetry_cell_setting' value 'Orthorhombic' changed to
'orthorhombic' according to
/home/saulius/struct/CIF-dictionaries/cif_core.dic dictionary named
'cif_core.dic' version 2.4.2 from 2011-04-26.

Automatic conversion script
Id: cif_fix_values 1891 2012-01-12 08:04:46Z andrius 
;
_cod_original_sg_symbol_H-M Pbca
_cod_database_code 7110931

loop_
_symmetry_equiv_pos_as_xyz
'x, y, z'
'-x+1/2, -y, z+1/2'
'-x, y+1/2, -z+1/2'
'x+1/2, -y+1/2, -z'
'-x, -y, -z'
'x-1/2, y, -z-1/2'
'x, -y-1/2, z-1/2'
'-x-1/2, y-1/2, z'

loop_
_atom_site_label
_atom_site_type_symbol
_atom_site_fract_x
_atom_site_fract_y
_atom_site_fract_z
_atom_site_U_iso_or_equiv
_atom_site_adp_type
_atom_site_occupancy
_atom_site_symmetry_multiplicity
_atom_site_calc_flag
_atom_site_refinement_flags
O1 O 0.16240(13) 0.69115(9) 0.04679(5) 0.0313(3) Uani 1 1 d .
H1 H 0.1075 0.7228 0.0177 0.038 Uiso 1 1 calc R
O2 O -0.04160(12) 0.82949(9) 0.01079(5) 0.0320(3) Uani 1 1 d .
H2 H -0.1290 0.8243 -0.0085 0.038 Uiso 1 1 calc R
C1 C 0.09885(16) 0.84021(10) 0.11950(7) 0.0229(3) Uani 1 1 d .
C2 C 0.12351(17) 0.72392(11) 0.11719(7) 0.0264(3) Uani 1 1 d .
C3 C -0.03753(19) 0.68120(11) 0.13747(9) 0.0324(4) Uani 1 1 d .
H3A H -0.0410 0.6645 0.1881 0.039 Uiso 1 1 calc R
H3B H -0.0609 0.6192 0.1102 0.039 Uiso 1 1 calc R
C4 C -0.15605(17) 0.76660(12) 0.11982(8) 0.0297(3) Uani 1 1 d .
H4A H -0.2375 0.7409 0.0877 0.036 Uiso 1 1 calc R
H4B H -0.2064 0.7918 0.1632 0.036 Uiso 1 1 calc R
C5 C -0.06191(16) 0.85227(11) 0.08420(7) 0.0253(3) Uani 1 1 d .
C6 C -0.13258(18) 0.95817(12) 0.09105(9) 0.0335(4) Uani 1 1 d .
H6A H -0.0822 1.0038 0.0566 0.040 Uiso 1 1 calc R
H6B H -0.2445 0.9547 0.0793 0.040 Uiso 1 1 calc R
C7 C -0.11467(19) 1.00225(12) 0.16286(9) 0.0357(4) Uani 1 1 d .
H7A H -0.1770 1.0588 0.1755 0.043 Uiso 1 1 calc R
C8 C -0.01523(19) 0.96565(12) 0.20979(9) 0.0324(4) Uani 1 1 d .
H8A H -0.0078 0.9990 0.2539 0.039 Uiso 1 1 calc R
C9 C 0.08614(18) 0.87475(12) 0.19734(7) 0.0282(3) Uani 1 1 d .
H9A H 0.0452 0.8175 0.2254 0.034 Uiso 1 1 calc R
H9B H 0.1919 0.8901 0.2149 0.034 Uiso 1 1 calc R
C10 C 0.23700(17) 0.89337(12) 0.08444(8) 0.0301(3) Uani 1 1 d .
H10A H 0.2304 0.8850 0.0329 0.036 Uiso 1 1 calc R
H10B H 0.2340 0.9668 0.0952 0.036 Uiso 1 1 calc R
C11 C 0.38824(18) 0.84827(14) 0.11106(9) 0.0366(4) Uani 1 1 d .
H11A H 0.4812 0.8854 0.1032 0.044 Uiso 1 1 calc R
C12 C 0.39926(19) 0.76049(14) 0.14456(9) 0.0381(4) Uani 1 1 d .
H12A H 0.4996 0.7387 0.1589 0.046 Uiso 1 1 calc R
C13 C 0.2633(2) 0.69312(13) 0.16136(9) 0.0358(4) Uani 1 1 d .
H13A H 0.2372 0.6989 0.2118 0.043 Uiso 1 1 calc R
H13B H 0.2907 0.6217 0.1515 0.043 Uiso 1 1 calc R

loop_
_atom_site_aniso_label
_atom_site_aniso_U_11
_atom_site_aniso_U_22
_atom_site_aniso_U_33
_atom_site_aniso_U_23
_atom_site_aniso_U_13
_atom_site_aniso_U_12
O1 0.0282(6) 0.0388(6) 0.0268(6) -0.0105(4) 0.0012(4) 0.0019(4)
O2 0.0252(5) 0.0496(7) 0.0211(5) 0.0003(4) -0.0026(4) -0.0036(5)
C1 0.0217(6) 0.0270(6) 0.0199(6) -0.0010(5) 0.0000(5) -0.0011(5)
C2 0.0267(7) 0.0274(7) 0.0251(7) -0.0025(5) 0.0016(5) 0.0010(5)
C3 0.0336(8) 0.0282(7) 0.0354(8) 0.0012(6) 0.0065(6) -0.0039(6)
C4 0.0239(7) 0.0350(8) 0.0303(8) 0.0011(6) 0.0041(5) -0.0056(6)
C5 0.0212(6) 0.0332(7) 0.0215(7) 0.0018(5) 0.0014(5) -0.0026(5)
C6 0.0269(7) 0.0358(8) 0.0379(9) 0.0086(6) 0.0012(6) 0.0042(6)
C7 0.0329(8) 0.0278(7) 0.0463(10) 0.0000(6) 0.0089(7) 0.0035(6)
C8 0.0339(8) 0.0306(7) 0.0327(8) -0.0084(6) 0.0077(6) -0.0029(6)
C9 0.0287(7) 0.0314(7) 0.0245(7) -0.0032(6) 0.0004(5) 0.0018(6)
C10 0.0264(7) 0.0336(8) 0.0303(7) -0.0028(6) 0.0045(5) -0.0070(6)
C11 0.0217(7) 0.0515(10) 0.0367(9) -0.0163(7) 0.0019(6) -0.0062(6)
C12 0.0260(8) 0.0520(10) 0.0363(9) -0.0149(7) -0.0055(6) 0.0076(7)
C13 0.0357(8) 0.0368(8) 0.0348(8) -0.0038(6) -0.0048(6) 0.0110(6)

loop_
_atom_type_symbol
_atom_type_description
_atom_type_scat_dispersion_real
_atom_type_scat_dispersion_imag
_atom_type_scat_source
C C 0.0033 0.0016 'International Tables Vol C Tables 4.2.6.8 and 6.1.1.4'
H H 0.0000 0.0000 'International Tables Vol C Tables 4.2.6.8 and 6.1.1.4'
O O 0.0106 0.0060 'International Tables Vol C Tables 4.2.6.8 and 6.1.1.4'

loop_
_geom_angle_atom_site_label_1
_geom_angle_atom_site_label_2
_geom_angle_atom_site_label_3
_geom_angle
C10 C1 C5 117.19(12)
C10 C1 C2 109.53(12)
C5 C1 C2 102.24(11)
C10 C1 C9 109.63(12)
C5 C1 C9 108.76(11)
C2 C1 C9 109.08(11)
O1 C2 C13 104.46(12)
O1 C2 C3 109.27(12)
C13 C2 C3 118.21(13)
O1 C2 C1 110.70(12)
C13 C2 C1 110.89(12)
C3 C2 C1 103.37(11)
C2 C3 C4 105.64(11)
C5 C4 C3 106.29(11)
O2 C5 C6 108.76(12)
O2 C5 C4 109.68(12)
C6 C5 C4 114.95(12)
O2 C5 C1 106.99(11)
C6 C5 C1 114.37(12)
C4 C5 C1 101.68(11)
C7 C6 C5 113.12(13)
C8 C7 C6 122.76(14)
C7 C8 C9 123.92(14)
C8 C9 C1 115.18(12)
C11 C10 C1 109.86(13)
C12 C11 C10 124.37(14)
C11 C12 C13 124.28(15)
C12 C13 C2 109.82(14)

loop_
_geom_bond_atom_site_label_1
_geom_bond_atom_site_label_2
_geom_bond_distance
O1 C2 1.4482(17)
O2 C5 1.4412(17)
C1 C10 1.5333(19)
C1 C5 1.5462(19)
C1 C2 1.5496(19)
C1 C9 1.5554(19)
C2 C13 1.523(2)
C2 C3 1.545(2)
C3 C4 1.556(2)
C4 C5 1.547(2)
C5 C6 1.529(2)
C6 C7 1.495(2)
C7 C8 1.328(2)
C8 C9 1.502(2)
C10 C11 1.518(2)
C11 C12 1.326(3)
C12 C13 1.504(3)
